data_7059786
loop_
_publ_author_name
'Mal\<cek, Michal'
'Ko\<z\'i\<skov\'a, J\'ulia'
'Herich, Peter'
'Rapta, Peter'
'Stepanenko, Iryna'
'Arion, Vladimir B.'

_publ_section_title
;
 Formation of metal-radical species upon reduction of late transition
 metal complexes with heteroleptic ligands: an experimental and
 theoretical study
;
_journal_issue 30
_journal_name_full 'New Journal of Chemistry'
_journal_page_first 13195
_journal_page_last 13206
_journal_paper_doi 10.1039/D0NJ02447C
_journal_volume 44
_journal_year 2020
_chemical_formula_moiety 'C36 H24 N8 Ni O6 Se2, 7[H2O]'
_chemical_formula_sum 'C36 H38 N8 Ni O13 Se2'
_chemical_formula_weight 1007.37
_space_group_crystal_system monoclinic
_space_group_IT_number 14
_space_group_name_Hall '-P 2ybc'
_space_group_name_H-M_alt 'P 1 21/c 1'
_atom_sites_solution_hydrogens geom
_audit_creation_date 2020-06-15
_audit_creation_method
;
Olex2 1.2
(compiled 2018.05.29 svn.r3508 for OlexSys, GUI svn.r5506)
;
_audit_update_record
;
2020-06-16 deposited with the CCDC.	2020-07-08 downloaded from the CCDC.
;
_cell_angle_alpha 90
_cell_angle_beta 93.681(3)
_cell_angle_gamma 90
_cell_formula_units_Z 4
_cell_length_a 7.35306(19)
_cell_length_b 23.6850(5)
_cell_length_c 22.9755(8)
_cell_measurement_reflns_used 26504
_cell_measurement_temperature 293(2)
_cell_measurement_theta_max 23.0190
_cell_measurement_theta_min 2.7830
_cell_volume 3993.09(19)
_computing_cell_refinement 'CrysAlis CCD (Oxford Diffraction, 2012)'
_computing_data_collection 'CrysAlis CCD (Oxford Diffraction, 2012)'
_computing_data_reduction 'CrysAlis RED (Oxford Diffraction, 2012)'
_computing_molecular_graphics 'Olex2 1.3-alpha (Dolomanov et al., 2009)'
_computing_publication_material 'Olex2 1.3-alpha (Dolomanov et al., 2009)'
_computing_structure_refinement 'ShelXL 2017/1 (Sheldrick, 2015)'
_computing_structure_solution 'ShelXT (Sheldrick, 2015)'
_diffrn_ambient_temperature 293(2)
_diffrn_detector_area_resol_mean 5.2170
_diffrn_measured_fraction_theta_full 0.998
_diffrn_measured_fraction_theta_max 0.999
_diffrn_measurement_device_type 'Xcalibur, Ruby, Gemini'
_diffrn_measurement_method '\w scans'
_diffrn_radiation_type MoK\a
_diffrn_radiation_wavelength 0.71073
_diffrn_reflns_av_R_equivalents 0.0939
_diffrn_reflns_av_unetI/netI 0.0359
_diffrn_reflns_Laue_measured_fraction_full 0.998
_diffrn_reflns_Laue_measured_fraction_max 0.999
_diffrn_reflns_limit_h_max 9
_diffrn_reflns_limit_h_min -9
_diffrn_reflns_limit_k_max 29
_diffrn_reflns_limit_k_min -29
_diffrn_reflns_limit_l_max 28
_diffrn_reflns_limit_l_min -28
_diffrn_reflns_number 147443
_diffrn_reflns_point_group_measured_fraction_full 0.998
_diffrn_reflns_point_group_measured_fraction_max 0.999
_diffrn_reflns_theta_full 25.000
_diffrn_reflns_theta_max 26.371
_diffrn_reflns_theta_min 2.776
_diffrn_source 'Enhance (Mo) X-ray Source'
_exptl_absorpt_coefficient_mu 2.361
_exptl_absorpt_correction_T_max 0.954
_exptl_absorpt_correction_T_min 0.820
_exptl_absorpt_correction_type analytical
_exptl_absorpt_process_details
;
CrysAlisPro, Agilent Technologies,
Version 1.171.37.35 (release 13-08-2014 CrysAlis171 .NET)
(compiled Aug 13 2014,18:06:01)
Analytical numeric absorption correction using a multifaceted crystal
			model based on expressions derived by R.C. Clark & J.S. Reid.
(Clark, R. C. & Reid, J. S. (1995). Acta Cryst. A51, 887-897)
Empirical absorption correction using spherical harmonics,
 implemented in SCALE3 ABSPACK scaling algorithm.
;
_exptl_crystal_colour orange
_exptl_crystal_density_diffrn 1.676
_exptl_crystal_description rod
_exptl_crystal_F_000 1760
_exptl_crystal_size_max 0.59
_exptl_crystal_size_mid 0.07
_exptl_crystal_size_min 0.02
_refine_diff_density_max 0.534
_refine_diff_density_min -0.329
_refine_diff_density_rms 0.067
_refine_ls_extinction_method none
_refine_ls_goodness_of_fit_ref 1.018
_refine_ls_hydrogen_treatment constr
_refine_ls_matrix_type full
_refine_ls_number_parameters 499
_refine_ls_number_reflns 8153
_refine_ls_number_restraints 39
_refine_ls_restrained_S_all 1.017
_refine_ls_R_factor_all 0.0775
_refine_ls_R_factor_gt 0.0469
_refine_ls_shift/su_max 0.001
_refine_ls_shift/su_mean 0.000
_refine_ls_structure_factor_coef Fsqd
_refine_ls_weighting_details 'w=1/[\s^2^(Fo^2^)+(0.0672P)^2^+1.9252P] where P=(Fo^2^+2Fc^2^)/3'
_refine_ls_weighting_scheme calc
_refine_ls_wR_factor_gt 0.1179
_refine_ls_wR_factor_ref 0.1308
_reflns_Friedel_coverage 0.000
_reflns_number_gt 5425
_reflns_number_total 8164
_reflns_threshold_expression 'I > 2\s(I)'
_cod_data_source_file d0nj02447c2.cif
_cod_data_source_block 2Ni
_cod_depositor_comments
;Adding full bibliography for 7059784--7059786.cif.

 Adding full bibliography for 7059784--7059786.cif.
;
_cod_original_cell_volume 3993.10(19)
_cod_database_code 7059786
_shelx_shelxl_version_number 2017/1
_shelx_space_group_comment
;
The symmetry employed for this shelxl refinement is uniquely defined
by the following loop, which should always be used as a source of
symmetry information in preference to the above space-group names.
They are only intended as comments.
;
_olex2_refinement_description
;
1. Fixed Uiso
 At 1.2 times of:
  All C(H) groups, All C(H,H) groups
 At 1.5 times of:
  All C(H,H,H) groups
2. Restrained distances
 O2A-C1A \\sim C1B-O2B
 with sigma of 0.02
3. Rigid bond restraints
 O2A, C1A, O2B, C1B
 with sigma for 1-2 distances of 0.01 and sigma for 1-3 distances of 0.01
 O1, C8
 with sigma for 1-2 distances of 0.01 and sigma for 1-3 distances of 0.01
4. Uiso/Uaniso restraints and constraints
O2A \\sim C1A \\sim O2B \\sim C1B: within 2A with sigma of 0.04 and sigma for
terminal atoms of 0.08
C8 \\sim O1: within 2A with sigma of 0.04 and sigma for terminal atoms of 0.08
5. Others
 Sof(O2B)=Sof(C1B)=1-FVAR(1)
 Sof(O2A)=Sof(C1A)=FVAR(1)
6.a Secondary CH2 refined with riding coordinates:
 C11(H11A,H11B), C23(H23A,H23B)
6.b Aromatic/amide H refined with riding coordinates:
 C2(H2), C5(H5), C6(H6), C14(H14), C17(H17), C18(H18), C25(H25), C26(H26),
 C27(H27), C28(H28), C29(H29), C30(H30), C31(H31), C32(H32)
6.c Idealised Me refined as rotating group:
 C12(H12A,H12B,H12C), C24(H24A,H24B,H24C)
;
_smtbx_masks_special_details
;
A solvent mask was calculated and 268 electrons were
found in a volume of 1000\%A^3 in 1 void per unit cell.
This is consistent with the presence of 7[H2O] per Asymmetric Unit 
which account for 280 electrons per unit cell.
;
_smtbx_masks_void_probe_radius 1.2
_smtbx_masks_void_truncation_radius 1.2
_olex2_submission_special_instructions 'No special instructions were received'

loop_
_space_group_symop_operation_xyz
'x, y, z'
'-x, y+1/2, -z+1/2'
'-x, -y, -z'
'x, -y-1/2, z-1/2'

loop_
_atom_site_label
_atom_site_type_symbol
_atom_site_fract_x
_atom_site_fract_y
_atom_site_fract_z
_atom_site_U_iso_or_equiv
_atom_site_adp_type
_atom_site_occupancy
_atom_site_site_symmetry_order
_atom_site_calc_flag
_atom_site_refinement_flags_posn
_atom_site_refinement_flags_adp
_atom_site_refinement_flags_occupancy
_atom_site_disorder_assembly
_atom_site_disorder_group
Se1 Se 0.68035(5) 0.02010(2) 0.40795(2) 0.06195(15) Uani 1 1 d . . . . .
Se2 Se 0.17981(6) -0.01077(2) 0.41591(2) 0.07020(16) Uani 1 1 d . . . . .
Ni1 Ni 0.16586(6) 0.36155(2) 0.39211(2) 0.05048(15) Uani 1 1 d . . . . .
O1 O 0.2871(4) 0.37340(11) 0.47157(13) 0.0617(7) Uani 1 1 d . U . . .
O3 O 0.3802(4) 0.30881(11) 0.37417(12) 0.0584(7) Uani 1 1 d . . . . .
O4 O 0.0399(4) 0.35164(10) 0.31120(12) 0.0619(7) Uani 1 1 d . . . . .
O5 O -0.1220(6) 0.30822(13) 0.24110(15) 0.0991(12) Uani 1 1 d . . . . .
O6 O 0.0301(4) 0.28987(10) 0.41657(11) 0.0555(6) Uani 1 1 d . . . . .
N1 N 0.2829(4) 0.43579(12) 0.36548(14) 0.0531(8) Uani 1 1 d . . . . .
N2 N -0.0302(4) 0.41867(12) 0.41568(13) 0.0517(7) Uani 1 1 d . . . . .
N3 N 0.6598(4) 0.08056(13) 0.45418(14) 0.0558(8) Uani 1 1 d . . . . .
N4 N 0.6218(4) 0.05842(14) 0.34266(15) 0.0623(9) Uani 1 1 d . . . . .
N5 N 0.5946(4) 0.19730(13) 0.49645(14) 0.0558(8) Uani 1 1 d . . . . .
N6 N 0.1193(4) 0.04281(13) 0.36403(15) 0.0601(8) Uani 1 1 d . . . . .
N7 N 0.1772(4) 0.03569(14) 0.47683(16) 0.0640(9) Uani 1 1 d . . . . .
N8 N 0.0107(4) 0.15193(12) 0.30869(13) 0.0498(7) Uani 1 1 d . . . . .
C2 C 0.5370(5) 0.24854(16) 0.51100(18) 0.0573(10) Uani 1 1 d . . . . .
H2 H 0.551807 0.258346 0.550212 0.069 Uiso 1 1 calc R . . . .
C3 C 0.6122(5) 0.12388(15) 0.41926(17) 0.0488(9) Uani 1 1 d . . . . .
C4 C 0.5919(5) 0.11154(17) 0.35791(17) 0.0533(9) Uani 1 1 d . . . . .
C5 C 0.5400(5) 0.15458(18) 0.31624(18) 0.0602(10) Uani 1 1 d . . . . .
H5 H 0.534499 0.147079 0.276431 0.072 Uiso 1 1 calc R . . . .
C6 C 0.4997(5) 0.20597(16) 0.33625(17) 0.0543(9) Uani 1 1 d . . . . .
H6 H 0.462183 0.233638 0.309382 0.065 Uiso 1 1 calc R . . . .
C7 C 0.4464(5) 0.27545(15) 0.41352(17) 0.0509(9) Uani 1 1 d . . . . .
C8 C 0.4591(5) 0.28768(16) 0.47433(17) 0.0536(9) Uani 1 1 d . U . . .
C9 C 0.5751(4) 0.18107(15) 0.43939(17) 0.0487(9) Uani 1 1 d . . . . .
C10 C 0.5116(4) 0.22046(15) 0.39706(17) 0.0491(9) Uani 1 1 d . . . . .
C11 C 0.6786(6) 0.1632(2) 0.54528(19) 0.0711(12) Uani 1 1 d . . . . .
H11A H 0.757686 0.134774 0.530012 0.085 Uiso 1 1 calc R . . . .
H11B H 0.752197 0.187426 0.571407 0.085 Uiso 1 1 calc R . . . .
C12 C 0.5381(7) 0.1358(2) 0.5774(2) 0.0960(17) Uani 1 1 d . . . . .
H12A H 0.476272 0.107997 0.553044 0.144 Uiso 1 1 calc GR . . . .
H12B H 0.452105 0.163550 0.588829 0.144 Uiso 1 1 calc GR . . . .
H12C H 0.593546 0.117832 0.611578 0.144 Uiso 1 1 calc GR . . . .
C13 C -0.0319(6) 0.30799(17) 0.28893(19) 0.0614(10) Uani 1 1 d . . . . .
C14 C -0.0145(5) 0.20491(16) 0.28781(18) 0.0577(10) Uani 1 1 d . . . . .
H14 H -0.039136 0.208850 0.247809 0.069 Uiso 1 1 calc R . . . .
C15 C 0.0983(5) 0.09027(14) 0.39375(17) 0.0483(9) Uani 1 1 d . . . . .
C16 C 0.1324(5) 0.08651(16) 0.45617(17) 0.0526(9) Uani 1 1 d . . . . .
C17 C 0.1181(5) 0.13491(16) 0.49206(17) 0.0550(9) Uani 1 1 d . . . . .
H17 H 0.133495 0.132046 0.532442 0.066 Uiso 1 1 calc R . . . .
C18 C 0.0816(5) 0.18509(15) 0.46625(16) 0.0522(9) Uani 1 1 d . . . . .
H18 H 0.076644 0.217015 0.489665 0.063 Uiso 1 1 calc R . . . .
C19 C 0.0235(5) 0.24821(14) 0.38208(16) 0.0475(8) Uani 1 1 d . . . . .
C20 C -0.0070(5) 0.25249(15) 0.32002(16) 0.0523(9) Uani 1 1 d . . . . .
C21 C 0.0511(4) 0.14467(14) 0.36785(16) 0.0438(8) Uani 1 1 d . . . . .
C22 C 0.0501(4) 0.19156(14) 0.40449(15) 0.0435(8) Uani 1 1 d . . . . .
C23 C -0.0152(5) 0.10468(16) 0.26546(18) 0.0579(10) Uani 1 1 d . . . . .
H23A H -0.106314 0.115658 0.235165 0.070 Uiso 1 1 calc R . . . .
H23B H -0.060391 0.071690 0.284978 0.070 Uiso 1 1 calc R . . . .
C24 C 0.1580(6) 0.08958(19) 0.2380(2) 0.0738(12) Uani 1 1 d . . . . .
H24A H 0.135344 0.058882 0.211206 0.111 Uiso 1 1 calc GR . . . .
H24B H 0.248452 0.078490 0.267771 0.111 Uiso 1 1 calc GR . . . .
H24C H 0.200904 0.121702 0.217390 0.111 Uiso 1 1 calc GR . . . .
C25 C 0.4325(6) 0.44306(18) 0.33797(19) 0.0659(11) Uani 1 1 d . . . . .
H25 H 0.496613 0.411366 0.326988 0.079 Uiso 1 1 calc R . . . .
C26 C 0.4989(7) 0.4963(2) 0.3246(2) 0.0795(14) Uani 1 1 d . . . . .
H26 H 0.602437 0.499713 0.303665 0.095 Uiso 1 1 calc R . . . .
C27 C 0.4108(7) 0.54321(19) 0.3424(2) 0.0747(13) Uani 1 1 d . . . . .
H27 H 0.456293 0.578948 0.334953 0.090 Uiso 1 1 calc R . . . .
C28 C 0.1462(7) 0.58340(17) 0.39199(19) 0.0674(12) Uani 1 1 d . . . . .
H28 H 0.186910 0.620124 0.386794 0.081 Uiso 1 1 calc R . . . .
C29 C -0.0100(7) 0.57482(16) 0.41797(19) 0.0679(12) Uani 1 1 d . . . . .
H29 H -0.075595 0.605770 0.430107 0.081 Uiso 1 1 calc R . . . .
C30 C -0.2372(6) 0.50764(18) 0.45407(19) 0.0647(11) Uani 1 1 d . . . . .
H30 H -0.306910 0.537093 0.467520 0.078 Uiso 1 1 calc R . . . .
C31 C -0.2918(6) 0.45314(19) 0.4606(2) 0.0676(11) Uani 1 1 d . . . . .
H31 H -0.400103 0.445056 0.477617 0.081 Uiso 1 1 calc R . . . .
C32 C -0.1836(5) 0.41004(17) 0.44144(18) 0.0602(10) Uani 1 1 d . . . . .
H32 H -0.220775 0.372996 0.446970 0.072 Uiso 1 1 calc R . . . .
C33 C 0.2513(6) 0.53724(16) 0.37215(18) 0.0595(10) Uani 1 1 d . . . . .
C34 C 0.1898(5) 0.48201(14) 0.38126(16) 0.0495(9) Uani 1 1 d . . . . .
C35 C -0.0780(6) 0.51897(15) 0.42743(17) 0.0548(10) Uani 1 1 d . . . . .
C36 C 0.0237(5) 0.47320(14) 0.40910(16) 0.0491(9) Uani 1 1 d . . . . .
O2A O 0.392(7) 0.3427(15) 0.5609(9) 0.105(9) Uani 0.35(4) 1 d D U P A 1
C1A C 0.420(5) 0.3414(11) 0.5041(13) 0.065(7) Uani 0.35(4) 1 d D U P A 1
O2B O 0.478(2) 0.3570(4) 0.5476(7) 0.085(4) Uani 0.65(4) 1 d D U P A 2
C1B C 0.381(3) 0.3434(6) 0.4988(5) 0.063(4) Uani 0.65(4) 1 d D U P A 2

loop_
_atom_site_aniso_label
_atom_site_aniso_U_11
_atom_site_aniso_U_22
_atom_site_aniso_U_33
_atom_site_aniso_U_23
_atom_site_aniso_U_13
_atom_site_aniso_U_12
Se1 0.0532(2) 0.0465(2) 0.0872(3) -0.0026(2) 0.0131(2) 0.00463(17)
Se2 0.0664(3) 0.0448(2) 0.1007(4) 0.0103(2) 0.0161(2) 0.01048(18)
Ni1 0.0567(3) 0.0345(2) 0.0605(3) -0.0003(2) 0.0058(2) 0.00083(19)
O1 0.0742(19) 0.0396(14) 0.0698(19) -0.0060(14) -0.0078(15) 0.0099(14)
O3 0.0663(17) 0.0473(14) 0.0624(17) 0.0068(13) 0.0093(13) 0.0090(12)
O4 0.0825(19) 0.0388(14) 0.0631(18) 0.0051(12) -0.0061(14) -0.0010(13)
O5 0.151(3) 0.063(2) 0.076(2) 0.0106(17) -0.042(2) -0.012(2)
O6 0.0726(17) 0.0379(13) 0.0572(16) -0.0048(12) 0.0135(13) -0.0053(12)
N1 0.0546(19) 0.0465(17) 0.059(2) 0.0022(15) 0.0067(15) -0.0004(14)
N2 0.0551(19) 0.0403(16) 0.059(2) 0.0016(14) 0.0027(15) -0.0002(14)
N3 0.0468(18) 0.0529(19) 0.069(2) 0.0018(16) 0.0124(15) 0.0058(14)
N4 0.0530(19) 0.057(2) 0.077(2) -0.0071(17) 0.0085(16) 0.0046(15)
N5 0.061(2) 0.0533(19) 0.053(2) -0.0012(15) 0.0016(15) 0.0168(15)
N6 0.061(2) 0.0430(17) 0.078(2) 0.0010(16) 0.0159(17) 0.0019(15)
N7 0.0522(19) 0.057(2) 0.083(2) 0.0164(18) 0.0062(17) 0.0005(16)
N8 0.0586(19) 0.0381(16) 0.053(2) -0.0092(14) 0.0082(15) -0.0038(13)
C2 0.062(2) 0.054(2) 0.056(2) -0.0068(19) 0.0016(18) 0.0075(19)
C3 0.0357(18) 0.046(2) 0.065(3) 0.0018(18) 0.0086(17) 0.0042(15)
C4 0.040(2) 0.057(2) 0.064(3) -0.0058(19) 0.0118(18) 0.0031(17)
C5 0.053(2) 0.075(3) 0.054(2) 0.000(2) 0.0111(18) 0.010(2)
C6 0.054(2) 0.056(2) 0.053(2) 0.0038(18) 0.0084(18) 0.0103(18)
C7 0.044(2) 0.044(2) 0.064(3) 0.0049(18) 0.0051(17) -0.0021(16)
C8 0.057(2) 0.044(2) 0.058(3) -0.0026(18) -0.0016(18) 0.0028(17)
C9 0.0363(19) 0.048(2) 0.063(3) 0.0019(18) 0.0121(17) 0.0054(15)
C10 0.0352(19) 0.050(2) 0.062(2) -0.0023(18) 0.0069(16) 0.0023(15)
C11 0.078(3) 0.070(3) 0.065(3) 0.004(2) 0.002(2) 0.022(2)
C12 0.095(4) 0.093(4) 0.102(4) 0.023(3) 0.025(3) 0.032(3)
C13 0.077(3) 0.048(2) 0.058(3) 0.0074(19) -0.005(2) -0.003(2)
C14 0.071(3) 0.050(2) 0.052(2) -0.0015(18) 0.0008(19) -0.0029(19)
C15 0.0398(19) 0.0387(19) 0.068(3) 0.0018(17) 0.0123(17) -0.0058(15)
C16 0.041(2) 0.053(2) 0.065(3) 0.0118(19) 0.0085(17) -0.0031(16)
C17 0.061(2) 0.057(2) 0.048(2) 0.0056(18) 0.0051(18) -0.0077(18)
C18 0.056(2) 0.047(2) 0.055(2) -0.0043(18) 0.0122(18) -0.0062(17)
C19 0.045(2) 0.0400(19) 0.058(2) -0.0003(17) 0.0060(16) -0.0045(15)
C20 0.057(2) 0.044(2) 0.055(2) 0.0009(17) -0.0001(18) -0.0028(17)
C21 0.0386(18) 0.0417(19) 0.052(2) 0.0017(16) 0.0112(16) -0.0057(14)
C22 0.0434(19) 0.0395(18) 0.048(2) -0.0022(16) 0.0071(15) -0.0047(15)
C23 0.066(2) 0.047(2) 0.061(3) -0.0118(18) 0.004(2) -0.0005(18)
C24 0.085(3) 0.069(3) 0.069(3) -0.014(2) 0.019(2) -0.001(2)
C25 0.069(3) 0.060(3) 0.070(3) 0.002(2) 0.015(2) -0.002(2)
C26 0.078(3) 0.077(3) 0.085(4) 0.010(3) 0.023(3) -0.020(3)
C27 0.097(3) 0.056(3) 0.071(3) 0.015(2) 0.003(3) -0.023(2)
C28 0.094(3) 0.037(2) 0.070(3) 0.0041(19) -0.008(2) -0.007(2)
C29 0.095(3) 0.037(2) 0.069(3) -0.0026(19) -0.010(3) 0.008(2)
C30 0.070(3) 0.061(3) 0.063(3) -0.012(2) -0.001(2) 0.017(2)
C31 0.057(2) 0.071(3) 0.076(3) -0.011(2) 0.013(2) 0.005(2)
C32 0.058(2) 0.048(2) 0.074(3) 0.002(2) 0.008(2) -0.0063(19)
C33 0.074(3) 0.047(2) 0.057(2) 0.0079(18) -0.004(2) -0.010(2)
C34 0.065(2) 0.0371(19) 0.046(2) 0.0044(16) -0.0028(18) -0.0047(16)
C35 0.069(3) 0.042(2) 0.052(2) -0.0030(17) -0.007(2) 0.0053(18)
C36 0.057(2) 0.0365(18) 0.053(2) 0.0022(16) -0.0028(18) -0.0017(16)
O2A 0.14(2) 0.068(13) 0.098(10) -0.026(8) -0.022(10) 0.044(13)
C1A 0.042(10) 0.058(12) 0.091(12) 0.050(12) -0.019(8) 0.009(7)
O2B 0.119(8) 0.061(4) 0.069(6) -0.011(4) -0.038(5) 0.000(5)
C1B 0.074(10) 0.048(6) 0.065(6) -0.032(6) -0.010(5) 0.000(5)

loop_
_atom_type_symbol
_atom_type_description
_atom_type_scat_dispersion_real
_atom_type_scat_dispersion_imag
_atom_type_scat_source
C C 0.0033 0.0016 'International Tables Vol C Tables 4.2.6.8 and 6.1.1.4'
H H 0.0000 0.0000 'International Tables Vol C Tables 4.2.6.8 and 6.1.1.4'
N N 0.0061 0.0033 'International Tables Vol C Tables 4.2.6.8 and 6.1.1.4'
Ni Ni 0.3393 1.1124 'International Tables Vol C Tables 4.2.6.8 and 6.1.1.4'
O O 0.0106 0.0060 'International Tables Vol C Tables 4.2.6.8 and 6.1.1.4'
Se Se -0.0929 2.2259 'International Tables Vol C Tables 4.2.6.8 and 6.1.1.4'

loop_
_geom_angle_atom_site_label_1
_geom_angle_atom_site_label_2
_geom_angle_atom_site_label_3
_geom_angle
_geom_angle_site_symmetry_1
_geom_angle_site_symmetry_3
_geom_angle_publ_flag
N4 Se1 N3 93.84(15) . . ?
N6 Se2 N7 94.07(15) . . ?
O1 Ni1 O3 88.06(11) . . ?
O1 Ni1 O4 178.47(11) . . ?
O1 Ni1 O6 93.54(11) . . ?
O1 Ni1 N1 88.92(12) . . ?
O1 Ni1 N2 86.94(12) . . ?
O3 Ni1 N2 174.24(11) . . ?
O4 Ni1 O3 93.22(11) . . ?
O4 Ni1 O6 87.37(10) . . ?
O4 Ni1 N1 90.09(11) . . ?
O4 Ni1 N2 91.75(11) . . ?
O6 Ni1 O3 86.89(10) . . ?
O6 Ni1 N1 175.70(11) . . ?
O6 Ni1 N2 96.26(11) . . ?
N1 Ni1 O3 96.73(11) . . ?
N1 Ni1 N2 80.34(12) . . ?
C1A O1 Ni1 131.3(13) . . ?
C1B O1 Ni1 128.9(5) . . ?
C7 O3 Ni1 119.6(2) . . ?
C13 O4 Ni1 128.5(2) . . ?
C19 O6 Ni1 118.1(2) . . ?
C25 N1 Ni1 129.1(3) . . ?
C25 N1 C34 118.4(3) . . ?
C34 N1 Ni1 112.4(2) . . ?
C32 N2 Ni1 130.0(3) . . ?
C32 N2 C36 117.3(3) . . ?
C36 N2 Ni1 112.2(2) . . ?
C3 N3 Se1 106.6(3) . . ?
C4 N4 Se1 107.2(3) . . ?
C2 N5 C9 118.8(3) . . ?
C2 N5 C11 115.4(3) . . ?
C9 N5 C11 125.8(3) . . ?
C15 N6 Se2 107.0(3) . . ?
C16 N7 Se2 107.1(3) . . ?
C14 N8 C21 118.7(3) . . ?
C14 N8 C23 116.7(3) . . ?
C21 N8 C23 124.6(3) . . ?
N5 C2 C8 126.5(4) . . ?
N3 C3 C4 116.1(3) . . ?
N3 C3 C9 124.7(4) . . ?
C4 C3 C9 119.2(3) . . ?
N4 C4 C3 116.3(4) . . ?
N4 C4 C5 122.6(4) . . ?
C5 C4 C3 121.1(3) . . ?
C6 C5 C4 118.1(4) . . ?
C5 C6 C10 123.3(4) . . ?
O3 C7 C8 124.6(3) . . ?
O3 C7 C10 119.4(3) . . ?
C8 C7 C10 116.0(3) . . ?
C2 C8 C7 118.0(3) . . ?
C2 C8 C1A 112.8(11) . . ?
C2 C8 C1B 120.4(6) . . ?
C7 C8 C1A 128.7(11) . . ?
C7 C8 C1B 121.6(6) . . ?
N5 C9 C3 123.7(3) . . ?
N5 C9 C10 119.2(3) . . ?
C10 C9 C3 117.1(3) . . ?
C6 C10 C7 118.0(3) . . ?
C9 C10 C6 120.8(3) . . ?
C9 C10 C7 121.2(3) . . ?
C12 C11 N5 110.5(4) . . ?
O4 C13 C20 119.5(4) . . ?
O5 C13 O4 122.8(4) . . ?
O5 C13 C20 117.7(4) . . ?
C20 C14 N8 125.6(4) . . ?
N6 C15 C16 116.1(3) . . ?
N6 C15 C21 124.9(3) . . ?
C16 C15 C21 118.9(3) . . ?
N7 C16 C15 115.8(4) . . ?
N7 C16 C17 123.4(4) . . ?
C17 C16 C15 120.8(3) . . ?
C18 C17 C16 118.5(4) . . ?
C17 C18 C22 123.1(3) . . ?
O6 C19 C20 124.5(3) . . ?
O6 C19 C22 120.1(3) . . ?
C20 C19 C22 115.4(3) . . ?
C14 C20 C13 118.1(4) . . ?
C14 C20 C19 119.1(3) . . ?
C19 C20 C13 122.8(3) . . ?
N8 C21 C15 122.9(3) . . ?
N8 C21 C22 119.0(3) . . ?
C22 C21 C15 118.0(3) . . ?
C18 C22 C19 117.5(3) . . ?
C21 C22 C18 120.4(3) . . ?
C21 C22 C19 122.0(3) . . ?
N8 C23 C24 112.4(3) . . ?
N1 C25 C26 122.7(4) . . ?
C27 C26 C25 119.5(4) . . ?
C26 C27 C33 119.5(4) . . ?
C29 C28 C33 121.4(4) . . ?
C28 C29 C35 121.5(4) . . ?
C31 C30 C35 119.7(4) . . ?
C30 C31 C32 119.0(4) . . ?
N2 C32 C31 123.5(4) . . ?
C27 C33 C28 124.3(4) . . ?
C27 C33 C34 117.0(4) . . ?
C34 C33 C28 118.6(4) . . ?
N1 C34 C33 122.7(4) . . ?
N1 C34 C36 117.6(3) . . ?
C33 C34 C36 119.7(3) . . ?
C30 C35 C29 124.0(4) . . ?
C30 C35 C36 117.9(4) . . ?
C36 C35 C29 118.1(4) . . ?
N2 C36 C34 116.8(3) . . ?
N2 C36 C35 122.5(4) . . ?
C35 C36 C34 120.7(3) . . ?
O1 C1A C8 111(2) . . ?
O2A C1A O1 111(2) . . ?
O2A C1A C8 121(2) . . ?
O1 C1B C8 123.4(8) . . ?
O1 C1B O2B 125.6(11) . . ?
O2B C1B C8 108.7(16) . . ?

loop_
_geom_bond_atom_site_label_1
_geom_bond_atom_site_label_2
_geom_bond_distance
_geom_bond_site_symmetry_2
_geom_bond_publ_flag
Se1 N3 1.795(3) . ?
Se1 N4 1.782(4) . ?
Se2 N6 1.778(3) . ?
Se2 N7 1.782(4) . ?
Ni1 O1 1.999(3) . ?
Ni1 O3 2.073(3) . ?
Ni1 O4 2.037(3) . ?
Ni1 O6 2.066(2) . ?
Ni1 N1 2.068(3) . ?
Ni1 N2 2.074(3) . ?
O1 C1A 1.41(3) . ?
O1 C1B 1.149(18) . ?
O3 C7 1.274(4) . ?
O4 C13 1.255(5) . ?
O5 C13 1.246(5) . ?
O6 C19 1.265(4) . ?
N1 C25 1.314(5) . ?
N1 C34 1.353(5) . ?
N2 C32 1.323(5) . ?
N2 C36 1.362(4) . ?
N3 C3 1.335(5) . ?
N4 C4 1.328(5) . ?
N5 C2 1.335(5) . ?
N5 C9 1.365(5) . ?
N5 C11 1.484(5) . ?
N6 C15 1.329(5) . ?
N7 C16 1.328(5) . ?
N8 C14 1.352(5) . ?
N8 C21 1.383(5) . ?
N8 C23 1.500(4) . ?
C2 C8 1.355(5) . ?
C3 C4 1.438(5) . ?
C3 C9 1.463(5) . ?
C4 C5 1.433(6) . ?
C5 C6 1.341(5) . ?
C6 C10 1.436(5) . ?
C7 C8 1.424(5) . ?
C7 C10 1.447(5) . ?
C8 C1A 1.48(3) . ?
C8 C1B 1.557(15) . ?
C9 C10 1.406(5) . ?
C11 C12 1.460(7) . ?
C13 C20 1.502(5) . ?
C14 C20 1.347(5) . ?
C15 C16 1.443(5) . ?
C15 C21 1.452(5) . ?
C16 C17 1.420(5) . ?
C17 C18 1.347(5) . ?
C18 C22 1.431(5) . ?
C19 C20 1.433(5) . ?
C19 C22 1.446(5) . ?
C21 C22 1.394(5) . ?
C23 C24 1.501(6) . ?
C25 C26 1.393(6) . ?
C26 C27 1.363(7) . ?
C27 C33 1.402(6) . ?
C28 C29 1.344(6) . ?
C28 C33 1.430(6) . ?
C29 C35 1.436(5) . ?
C30 C31 1.363(6) . ?
C30 C35 1.382(6) . ?
C31 C32 1.383(6) . ?
C33 C34 1.404(5) . ?
C34 C36 1.430(5) . ?
C35 C36 1.397(5) . ?
O2A C1A 1.333(18) . ?
O2B C1B 1.327(12) . ?

loop_
_geom_torsion_atom_site_label_1
_geom_torsion_atom_site_label_2
_geom_torsion_atom_site_label_3
_geom_torsion_atom_site_label_4
_geom_torsion
_geom_torsion_site_symmetry_1
_geom_torsion_site_symmetry_2
_geom_torsion_site_symmetry_3
_geom_torsion_site_symmetry_4
_geom_torsion_publ_flag
Se1 N3 C3 C4 -0.2(4) . . . . ?
Se1 N3 C3 C9 177.9(3) . . . . ?
Se1 N4 C4 C3 -0.3(4) . . . . ?
Se1 N4 C4 C5 -179.5(3) . . . . ?
Se2 N6 C15 C16 1.4(4) . . . . ?
Se2 N6 C15 C21 179.1(3) . . . . ?
Se2 N7 C16 C15 0.5(4) . . . . ?
Se2 N7 C16 C17 -179.4(3) . . . . ?
Ni1 O1 C1A C8 -6(3) . . . . ?
Ni1 O1 C1A O2A -145(3) . . . . ?
Ni1 O1 C1B C8 9(2) . . . . ?
Ni1 O1 C1B O2B 169.7(19) . . . . ?
Ni1 O3 C7 C8 -33.7(5) . . . . ?
Ni1 O3 C7 C10 145.1(3) . . . . ?
Ni1 O4 C13 O5 172.3(3) . . . . ?
Ni1 O4 C13 C20 -8.8(6) . . . . ?
Ni1 O6 C19 C20 -41.2(4) . . . . ?
Ni1 O6 C19 C22 138.0(3) . . . . ?
Ni1 N1 C25 C26 -177.6(3) . . . . ?
Ni1 N1 C34 C33 174.7(3) . . . . ?
Ni1 N1 C34 C36 -4.3(4) . . . . ?
Ni1 N2 C32 C31 172.4(3) . . . . ?
Ni1 N2 C36 C34 7.4(4) . . . . ?
Ni1 N2 C36 C35 -173.7(3) . . . . ?
O3 C7 C8 C2 -178.4(4) . . . . ?
O3 C7 C8 C1A -7.2(19) . . . . ?
O3 C7 C8 C1B 3.3(10) . . . . ?
O3 C7 C10 C6 0.5(5) . . . . ?
O3 C7 C10 C9 -176.0(3) . . . . ?
O4 C13 C20 C14 -152.7(4) . . . . ?
O4 C13 C20 C19 27.5(6) . . . . ?
O5 C13 C20 C14 26.2(6) . . . . ?
O5 C13 C20 C19 -153.6(4) . . . . ?
O6 C19 C20 C13 1.0(6) . . . . ?
O6 C19 C20 C14 -178.8(4) . . . . ?
O6 C19 C22 C18 0.6(5) . . . . ?
O6 C19 C22 C21 -177.4(3) . . . . ?
N1 C25 C26 C27 2.7(7) . . . . ?
N1 C34 C36 N2 -2.1(5) . . . . ?
N1 C34 C36 C35 179.0(3) . . . . ?
N3 Se1 N4 C4 0.1(3) . . . . ?
N3 C3 C4 N4 0.3(5) . . . . ?
N3 C3 C4 C5 179.6(3) . . . . ?
N3 C3 C9 N5 3.6(6) . . . . ?
N3 C3 C9 C10 -174.7(3) . . . . ?
N4 Se1 N3 C3 0.1(2) . . . . ?
N4 C4 C5 C6 175.1(4) . . . . ?
N5 C2 C8 C7 -4.4(6) . . . . ?
N5 C2 C8 C1A -176.9(15) . . . . ?
N5 C2 C8 C1B 173.9(9) . . . . ?
N5 C9 C10 C6 176.2(3) . . . . ?
N5 C9 C10 C7 -7.4(5) . . . . ?
N6 Se2 N7 C16 0.3(3) . . . . ?
N6 C15 C16 N7 -1.3(5) . . . . ?
N6 C15 C16 C17 178.6(3) . . . . ?
N6 C15 C21 N8 4.5(5) . . . . ?
N6 C15 C21 C22 -174.3(3) . . . . ?
N7 Se2 N6 C15 -1.0(3) . . . . ?
N7 C16 C17 C18 176.3(3) . . . . ?
N8 C14 C20 C13 177.8(4) . . . . ?
N8 C14 C20 C19 -2.4(6) . . . . ?
N8 C21 C22 C18 176.6(3) . . . . ?
N8 C21 C22 C19 -5.4(5) . . . . ?
C2 N5 C9 C3 -172.2(3) . . . . ?
C2 N5 C9 C10 6.0(5) . . . . ?
C2 N5 C11 C12 81.9(5) . . . . ?
C2 C8 C1A O1 -159.9(13) . . . . ?
C2 C8 C1A O2A -26(5) . . . . ?
C2 C8 C1B O1 -166.1(13) . . . . ?
C2 C8 C1B O2B 30(2) . . . . ?
C3 C4 C5 C6 -4.1(5) . . . . ?
C3 C9 C10 C6 -5.4(5) . . . . ?
C3 C9 C10 C7 171.0(3) . . . . ?
C4 C3 C9 N5 -178.4(3) . . . . ?
C4 C3 C9 C10 3.3(5) . . . . ?
C4 C5 C6 C10 2.1(6) . . . . ?
C5 C6 C10 C7 -173.7(4) . . . . ?
C5 C6 C10 C9 2.8(6) . . . . ?
C7 C8 C1A O1 29(3) . . . . ?
C7 C8 C1A O2A 162(4) . . . . ?
C7 C8 C1B O1 12(2) . . . . ?
C7 C8 C1B O2B -151.3(14) . . . . ?
C8 C7 C10 C6 179.3(3) . . . . ?
C8 C7 C10 C9 2.8(5) . . . . ?
C9 N5 C2 C8 -0.2(6) . . . . ?
C9 N5 C11 C12 -99.2(5) . . . . ?
C9 C3 C4 N4 -177.9(3) . . . . ?
C9 C3 C4 C5 1.4(5) . . . . ?
C10 C7 C8 C2 2.8(5) . . . . ?
C10 C7 C8 C1A 174.0(18) . . . . ?
C10 C7 C8 C1B -175.5(9) . . . . ?
C11 N5 C2 C8 178.8(4) . . . . ?
C11 N5 C9 C3 8.9(6) . . . . ?
C11 N5 C9 C10 -172.8(4) . . . . ?
C14 N8 C21 C15 -173.7(3) . . . . ?
C14 N8 C21 C22 5.1(5) . . . . ?
C14 N8 C23 C24 90.1(4) . . . . ?
C15 C16 C17 C18 -3.5(5) . . . . ?
C15 C21 C22 C18 -4.5(5) . . . . ?
C15 C21 C22 C19 173.4(3) . . . . ?
C16 C15 C21 N8 -177.9(3) . . . . ?
C16 C15 C21 C22 3.3(5) . . . . ?
C16 C17 C18 C22 2.3(6) . . . . ?
C17 C18 C22 C19 -176.2(3) . . . . ?
C17 C18 C22 C21 1.8(5) . . . . ?
C20 C19 C22 C18 179.8(3) . . . . ?
C20 C19 C22 C21 1.8(5) . . . . ?
C21 N8 C14 C20 -1.2(6) . . . . ?
C21 N8 C23 C24 -92.5(4) . . . . ?
C21 C15 C16 N7 -179.1(3) . . . . ?
C21 C15 C16 C17 0.8(5) . . . . ?
C22 C19 C20 C13 -178.2(3) . . . . ?
C22 C19 C20 C14 2.0(5) . . . . ?
C23 N8 C14 C20 176.3(4) . . . . ?
C23 N8 C21 C15 8.9(5) . . . . ?
C23 N8 C21 C22 -172.3(3) . . . . ?
C25 N1 C34 C33 -3.4(6) . . . . ?
C25 N1 C34 C36 177.6(4) . . . . ?
C25 C26 C27 C33 -2.2(7) . . . . ?
C26 C27 C33 C28 -178.9(4) . . . . ?
C26 C27 C33 C34 -0.7(6) . . . . ?
C27 C33 C34 N1 3.6(6) . . . . ?
C27 C33 C34 C36 -177.4(4) . . . . ?
C28 C29 C35 C30 179.8(4) . . . . ?
C28 C29 C35 C36 0.4(6) . . . . ?
C28 C33 C34 N1 -178.1(4) . . . . ?
C28 C33 C34 C36 0.9(5) . . . . ?
C29 C28 C33 C27 177.0(4) . . . . ?
C29 C28 C33 C34 -1.1(6) . . . . ?
C29 C35 C36 N2 -179.4(4) . . . . ?
C29 C35 C36 C34 -0.6(5) . . . . ?
C30 C31 C32 N2 -1.5(7) . . . . ?
C30 C35 C36 N2 1.2(6) . . . . ?
C30 C35 C36 C34 -180.0(4) . . . . ?
C31 C30 C35 C29 179.3(4) . . . . ?
C31 C30 C35 C36 -1.3(6) . . . . ?
C32 N2 C36 C34 180.0(3) . . . . ?
C32 N2 C36 C35 -1.2(5) . . . . ?
C33 C28 C29 C35 0.5(7) . . . . ?
C33 C34 C36 N2 178.8(3) . . . . ?
C33 C34 C36 C35 -0.1(5) . . . . ?
C34 N1 C25 C26 0.2(6) . . . . ?
C35 C30 C31 C32 1.5(6) . . . . ?
C36 N2 C32 C31 1.3(6) . . . . ?

loop_
_smtbx_masks_void_nr
_smtbx_masks_void_average_x
_smtbx_masks_void_average_y
_smtbx_masks_void_average_z
_smtbx_masks_void_volume
_smtbx_masks_void_count_electrons
_smtbx_masks_void_content
1 -0.882 -0.182 0.326 250.0 67.0 '7 H2O'
2 -0.828 0.182 0.674 250.0 63.3 '7 H2O'
3 -0.570 0.318 0.174 250.0 65.0 '7 H2O'
4 -0.531 0.682 0.826 250.0 65.3 '7 H2O'
